data_7237279
loop_
_publ_author_name
'Jiang, Zhijie'
'Sun, Lin'
'Yang, Qi'
'Yin, Bing'
'Ke, Hongshan'
'Han, Jing'
'Wei, Qing'
'Xie, Gang'
'Chen, Sanping'

_publ_section_title
;
 Excess axial electrostatic repulsion as a criterion for pentagonal
 bipyramidal DyIII single-ion magnets with high Ueff and TB
;
_journal_issue 15
_journal_name_full 'Journal of Materials Chemistry C'
_journal_page_first 4273
_journal_paper_doi 10.1039/C8TC00353J
_journal_volume 6
_journal_year 2018
_chemical_formula_sum 'C30 H32 Br Dy N4 O2'
_chemical_formula_weight 723.01
_space_group_IT_number 14
_space_group_name_Hall '-P 2yn'
_space_group_name_H-M_alt 'P 1 21/n 1'
_symmetry_cell_setting monoclinic
_symmetry_space_group_name_H-M 'P 1 21/n 1'
_atom_sites_solution_hydrogens geom
_atom_sites_solution_primary direct
_atom_sites_solution_secondary difmap
_audit_creation_method SHELXL-97
_audit_update_record
;
2017-11-01 deposited with the CCDC.
2018-03-14 downloaded from the CCDC.
;
_cell_angle_alpha 90.00
_cell_angle_beta 93.068(5)
_cell_angle_gamma 90.00
_cell_formula_units_Z 4
_cell_length_a 8.606(3)
_cell_length_b 18.545(6)
_cell_length_c 17.441(6)
_cell_measurement_reflns_used 5750
_cell_measurement_temperature 296(2)
_cell_measurement_theta_max 26.55
_cell_measurement_theta_min 2.49
_cell_volume 2779.6(16)
_computing_cell_refinement 'Bruker SMART'
_computing_data_collection 'Bruker SMART APEX II'
_computing_data_reduction 'Bruker SAINT'
_computing_structure_refinement 'SHELXL-97 (Sheldrick, 1997)'
_computing_structure_solution 'SHELXS-97 (Sheldrick, 1990)'
_diffrn_ambient_temperature 296(2)
_diffrn_measured_fraction_theta_full 0.979
_diffrn_measured_fraction_theta_max 0.979
_diffrn_measurement_device_type 'Bruker APEX II area detector'
_diffrn_measurement_method '\w scans'
_diffrn_radiation_monochromator graphite
_diffrn_radiation_source 'fine-focus sealed tube'
_diffrn_radiation_type MoK\a
_diffrn_radiation_wavelength 0.71073
_diffrn_reflns_av_R_equivalents 0.0000
_diffrn_reflns_av_sigmaI/netI 0.0537
_diffrn_reflns_limit_h_max 10
_diffrn_reflns_limit_h_min -10
_diffrn_reflns_limit_k_max 21
_diffrn_reflns_limit_k_min -21
_diffrn_reflns_limit_l_max 20
_diffrn_reflns_limit_l_min -1
_diffrn_reflns_number 4818
_diffrn_reflns_theta_full 25.05
_diffrn_reflns_theta_max 25.05
_diffrn_reflns_theta_min 1.60
_exptl_absorpt_coefficient_mu 4.160
_exptl_absorpt_correction_T_max 0.7594
_exptl_absorpt_correction_T_min 0.5742
_exptl_absorpt_correction_type multi-scan
_exptl_absorpt_process_details SADABS
_exptl_crystal_density_diffrn 1.728
_exptl_crystal_density_method 'not measured'
_exptl_crystal_description block
_exptl_crystal_F_000 1428
_exptl_crystal_size_max 0.15
_exptl_crystal_size_mid 0.09
_exptl_crystal_size_min 0.07
_refine_diff_density_max 3.822
_refine_diff_density_min -3.551
_refine_diff_density_rms 0.209
_refine_ls_extinction_method none
_refine_ls_goodness_of_fit_ref 1.031
_refine_ls_hydrogen_treatment constr
_refine_ls_matrix_type full
_refine_ls_number_parameters 346
_refine_ls_number_reflns 4818
_refine_ls_number_restraints 0
_refine_ls_restrained_S_all 1.031
_refine_ls_R_factor_all 0.0623
_refine_ls_R_factor_gt 0.0565
_refine_ls_shift/su_max 0.001
_refine_ls_shift/su_mean 0.000
_refine_ls_structure_factor_coef Fsqd
_refine_ls_weighting_details 'calc w=1/[\s^2^(Fo^2^)+(0.0976P)^2^+17.7984P] where P=(Fo^2^+2Fc^2^)/3'
_refine_ls_weighting_scheme calc
_refine_ls_wR_factor_gt 0.1644
_refine_ls_wR_factor_ref 0.1687
_reflns_number_gt 4262
_reflns_number_total 4818
_reflns_threshold_expression >2sigma(I)
_cod_data_source_file c8tc00353j2.cif
_cod_data_source_block xb0746_0m
_cod_depositor_comments
;
The following automatic conversions were performed:

data item '_exptl_absorpt_correction_type' value 'Multi-scan' was
changed to 'multi-scan' in accordance with the
/home/saulius/struct/COD-crude-data/automatic-downloads/DataCite-retrospective/RSC/depositions/lib/dictionaries/cif_core.dic
dictionary named 'cif_core.dic' version 2.4.2 last updated on
2011-04-26.

data item '_symmetry_cell_setting' value 'Monoclinic' was changed to
'monoclinic' in accordance with the
/home/saulius/struct/COD-crude-data/automatic-downloads/DataCite-retrospective/RSC/depositions/lib/dictionaries/cif_core.dic
dictionary named 'cif_core.dic' version 2.4.2 last updated on
2011-04-26.

Automatic conversion script
Id: cif_fix_values 6909 2019-04-08 15:41:33Z antanas 
;
_cod_original_cell_volume 2779.5(15)
_cod_original_sg_symbol_H-M P2(1)/n
_cod_database_code 7237279

loop_
_symmetry_equiv_pos_as_xyz
'x, y, z'
'-x+1/2, y+1/2, -z+1/2'
'-x, -y, -z'
'x-1/2, -y-1/2, z-1/2'

loop_
_atom_site_label
_atom_site_type_symbol
_atom_site_fract_x
_atom_site_fract_y
_atom_site_fract_z
_atom_site_U_iso_or_equiv
_atom_site_adp_type
_atom_site_occupancy
_atom_site_symmetry_multiplicity
_atom_site_calc_flag
_atom_site_refinement_flags
Dy1 Dy 0.47064(5) 0.22706(2) 0.47783(2) 0.02864(18) Uani 1 1 d .
Br1 Br 0.47433(16) 0.21311(8) 0.31604(6) 0.0615(4) Uani 1 1 d .
N1 N 0.3107(9) 0.2118(4) 0.5985(4) 0.0317(16) Uani 1 1 d .
N2 N 0.2094(10) 0.1618(5) 0.4539(5) 0.0413(19) Uani 1 1 d .
N3 N 0.6327(8) 0.2642(4) 0.6003(4) 0.0302(16) Uani 1 1 d .
N4 N 0.7264(9) 0.2963(4) 0.4535(4) 0.0364(18) Uani 1 1 d .
O1 O 0.3539(8) 0.3287(3) 0.4840(3) 0.0345(14) Uani 1 1 d .
O2 O 0.5789(9) 0.1276(4) 0.5152(4) 0.0403(15) Uani 1 1 d .
C1 C 0.223(2) 0.5081(7) 0.7346(7) 0.078(4) Uani 1 1 d .
H1A H 0.3024 0.4989 0.7740 0.117 Uiso 1 1 calc R
H1B H 0.1228 0.4969 0.7537 0.117 Uiso 1 1 calc R
H1C H 0.2251 0.5580 0.7201 0.117 Uiso 1 1 calc R
C2 C 0.2495(13) 0.4620(6) 0.6662(6) 0.046(3) Uani 1 1 d .
C3 C 0.3162(13) 0.4889(6) 0.6023(6) 0.045(2) Uani 1 1 d .
H3 H 0.3416 0.5376 0.6010 0.054 Uiso 1 1 calc R
C4 C 0.3470(12) 0.4464(5) 0.5399(6) 0.041(2) Uani 1 1 d .
H4 H 0.3894 0.4671 0.4972 0.049 Uiso 1 1 calc R
C5 C 0.3148(10) 0.3722(5) 0.5406(5) 0.0326(19) Uani 1 1 d .
C6 C 0.2374(10) 0.3446(5) 0.6044(5) 0.036(2) Uani 1 1 d .
C7 C 0.2090(12) 0.3889(6) 0.6650(6) 0.043(2) Uani 1 1 d .
H7 H 0.1610 0.3696 0.7069 0.052 Uiso 1 1 calc R
C8 C 0.1852(10) 0.2669(5) 0.6020(5) 0.035(2) Uani 1 1 d .
H8A H 0.1276 0.2575 0.6472 0.042 Uiso 1 1 calc R
H8B H 0.1138 0.2606 0.5576 0.042 Uiso 1 1 calc R
C9 C 0.2363(12) 0.1406(5) 0.5913(5) 0.040(2) Uani 1 1 d .
H9A H 0.1656 0.1345 0.6323 0.048 Uiso 1 1 calc R
H9B H 0.3153 0.1034 0.5967 0.048 Uiso 1 1 calc R
C10 C 0.1467(11) 0.1321(5) 0.5144(6) 0.038(2) Uani 1 1 d .
C11 C 0.0041(13) 0.0959(6) 0.5090(7) 0.048(3) Uani 1 1 d .
H11 H -0.0371 0.0759 0.5524 0.057 Uiso 1 1 calc R
C12 C -0.0743(14) 0.0903(7) 0.4386(8) 0.062(3) Uani 1 1 d .
H12 H -0.1689 0.0662 0.4330 0.075 Uiso 1 1 calc R
C13 C -0.0096(14) 0.1212(7) 0.3770(7) 0.058(3) Uani 1 1 d .
H13 H -0.0614 0.1191 0.3289 0.070 Uiso 1 1 calc R
C14 C 0.1288(13) 0.1547(6) 0.3854(6) 0.049(3) Uani 1 1 d .
H14 H 0.1714 0.1740 0.3421 0.059 Uiso 1 1 calc R
C15 C 0.4116(12) 0.2125(6) 0.6699(5) 0.041(2) Uani 1 1 d .
H15A H 0.4585 0.1653 0.6773 0.049 Uiso 1 1 calc R
H15B H 0.3480 0.2218 0.7131 0.049 Uiso 1 1 calc R
C16 C 0.5388(12) 0.2684(6) 0.6691(5) 0.042(2) Uani 1 1 d .
H16A H 0.4923 0.3159 0.6714 0.050 Uiso 1 1 calc R
H16B H 0.6073 0.2624 0.7147 0.050 Uiso 1 1 calc R
C17 C 0.7674(11) 0.2140(5) 0.6137(5) 0.035(2) Uani 1 1 d .
H17A H 0.8354 0.2331 0.6550 0.041 Uiso 1 1 calc R
H17B H 0.8261 0.2128 0.5677 0.041 Uiso 1 1 calc R
C18 C 0.7236(11) 0.1386(5) 0.6336(5) 0.036(2) Uani 1 1 d .
C19 C 0.7755(13) 0.1092(6) 0.7037(6) 0.045(2) Uani 1 1 d .
H19 H 0.8340 0.1378 0.7382 0.054 Uiso 1 1 calc R
C20 C 0.7432(14) 0.0390(6) 0.7239(7) 0.053(3) Uani 1 1 d .
C21 C 0.6559(14) -0.0019(6) 0.6702(6) 0.052(3) Uani 1 1 d .
H21 H 0.6313 -0.0492 0.6823 0.063 Uiso 1 1 calc R
C22 C 0.6046(14) 0.0255(6) 0.5995(6) 0.046(2) Uani 1 1 d .
H22 H 0.5508 -0.0041 0.5642 0.055 Uiso 1 1 calc R
C23 C 0.6328(11) 0.0972(5) 0.5809(5) 0.038(2) Uani 1 1 d .
C24 C 0.7945(19) 0.0084(8) 0.8019(8) 0.084(5) Uani 1 1 d .
H24A H 0.7048 -0.0004 0.8309 0.126 Uiso 1 1 calc R
H24B H 0.8618 0.0422 0.8289 0.126 Uiso 1 1 calc R
H24C H 0.8494 -0.0361 0.7952 0.126 Uiso 1 1 calc R
C25 C 0.6963(11) 0.3370(5) 0.5867(5) 0.034(2) Uani 1 1 d .
H25A H 0.7670 0.3504 0.6295 0.041 Uiso 1 1 calc R
H25B H 0.6119 0.3718 0.5836 0.041 Uiso 1 1 calc R
C26 C 0.7817(11) 0.3391(5) 0.5133(5) 0.036(2) Uani 1 1 d .
C27 C 0.9074(12) 0.3826(6) 0.5057(6) 0.047(3) Uani 1 1 d .
H27 H 0.9411 0.4124 0.5461 0.056 Uiso 1 1 calc R
C28 C 0.9847(13) 0.3828(7) 0.4392(7) 0.060(3) Uani 1 1 d .
H28 H 1.0703 0.4126 0.4337 0.072 Uiso 1 1 calc R
C29 C 0.9333(13) 0.3382(7) 0.3811(7) 0.054(3) Uani 1 1 d .
H29 H 0.9849 0.3356 0.3357 0.065 Uiso 1 1 calc R
C30 C 0.8038(13) 0.2976(7) 0.3914(6) 0.051(3) Uani 1 1 d .
H30 H 0.7679 0.2686 0.3507 0.062 Uiso 1 1 calc R

loop_
_atom_site_aniso_label
_atom_site_aniso_U_11
_atom_site_aniso_U_22
_atom_site_aniso_U_33
_atom_site_aniso_U_23
_atom_site_aniso_U_13
_atom_site_aniso_U_12
Dy1 0.0309(3) 0.0323(3) 0.0228(2) 0.00031(15) 0.00185(17) -0.00017(16)
Br1 0.0704(8) 0.0824(9) 0.0322(6) -0.0068(5) 0.0063(5) -0.0131(7)
N1 0.033(4) 0.033(4) 0.029(4) 0.004(3) 0.005(3) 0.000(3)
N2 0.038(5) 0.047(5) 0.039(4) -0.003(4) 0.002(4) -0.007(4)
N3 0.026(4) 0.035(4) 0.029(4) -0.001(3) 0.002(3) 0.000(3)
N4 0.039(4) 0.040(4) 0.031(4) -0.005(3) 0.011(3) -0.005(4)
O1 0.040(3) 0.036(3) 0.028(3) 0.006(3) 0.010(3) 0.012(3)
O2 0.047(4) 0.039(4) 0.034(3) -0.003(3) -0.006(3) 0.003(3)
C1 0.118(13) 0.058(8) 0.059(7) -0.014(7) 0.009(8) 0.030(8)
C2 0.048(6) 0.049(6) 0.041(6) -0.009(5) -0.004(5) 0.009(5)
C3 0.046(6) 0.038(5) 0.051(6) -0.004(5) -0.001(5) 0.001(5)
C4 0.038(5) 0.040(5) 0.044(5) 0.006(4) 0.004(4) -0.001(4)
C5 0.023(4) 0.037(5) 0.038(5) 0.006(4) -0.001(4) 0.001(4)
C6 0.027(5) 0.040(5) 0.040(5) 0.001(4) 0.006(4) 0.004(4)
C7 0.041(5) 0.052(6) 0.037(5) 0.009(4) 0.006(4) 0.006(5)
C8 0.028(5) 0.046(5) 0.030(5) 0.006(4) 0.005(4) 0.002(4)
C9 0.039(5) 0.040(5) 0.042(5) 0.009(4) 0.006(4) -0.012(4)
C10 0.032(5) 0.035(5) 0.048(5) -0.004(4) 0.007(4) -0.002(4)
C11 0.045(6) 0.031(5) 0.067(7) -0.010(5) 0.015(5) -0.010(4)
C12 0.043(6) 0.059(7) 0.084(9) -0.030(7) 0.000(6) -0.009(6)
C13 0.047(7) 0.072(8) 0.054(7) -0.011(6) -0.006(5) -0.010(6)
C14 0.050(6) 0.050(6) 0.045(6) 0.006(5) -0.007(5) -0.005(5)
C15 0.042(6) 0.062(6) 0.019(4) 0.009(4) 0.004(4) 0.005(5)
C16 0.041(5) 0.062(7) 0.022(4) -0.008(4) 0.000(4) 0.003(5)
C17 0.026(4) 0.042(5) 0.036(5) 0.002(4) 0.001(4) 0.000(4)
C18 0.032(5) 0.037(5) 0.039(5) 0.001(4) -0.001(4) 0.002(4)
C19 0.041(5) 0.053(6) 0.041(5) 0.003(5) -0.007(5) 0.008(5)
C20 0.053(7) 0.047(6) 0.058(7) 0.013(5) -0.001(5) 0.014(5)
C21 0.053(6) 0.045(6) 0.060(7) 0.015(5) 0.003(6) 0.002(5)
C22 0.052(6) 0.044(6) 0.042(5) 0.001(4) -0.001(5) -0.003(5)
C23 0.038(5) 0.033(5) 0.041(5) 0.004(4) -0.002(4) 0.004(4)
C24 0.093(11) 0.087(10) 0.069(8) 0.036(8) -0.031(8) 0.000(9)
C25 0.038(5) 0.031(5) 0.033(5) -0.005(4) -0.010(4) 0.005(4)
C26 0.035(5) 0.033(5) 0.039(5) 0.013(4) -0.012(4) -0.001(4)
C27 0.042(6) 0.044(6) 0.052(6) 0.012(5) -0.021(5) -0.002(5)
C28 0.035(6) 0.080(9) 0.065(7) 0.028(7) -0.003(5) -0.014(6)
C29 0.044(6) 0.071(8) 0.049(6) 0.011(6) 0.006(5) -0.014(6)
C30 0.046(6) 0.066(7) 0.043(6) -0.001(5) 0.006(5) -0.007(5)

loop_
_atom_type_symbol
_atom_type_description
_atom_type_scat_dispersion_real
_atom_type_scat_dispersion_imag
_atom_type_scat_source
C C 0.0033 0.0016 'International Tables Vol C Tables 4.2.6.8 and 6.1.1.4'
H H 0.0000 0.0000 'International Tables Vol C Tables 4.2.6.8 and 6.1.1.4'
Br Br -0.2901 2.4595 'International Tables Vol C Tables 4.2.6.8 and 6.1.1.4'
Dy Dy -0.1892 4.4098 'International Tables Vol C Tables 4.2.6.8 and 6.1.1.4'
N N 0.0061 0.0033 'International Tables Vol C Tables 4.2.6.8 and 6.1.1.4'
O O 0.0106 0.0060 'International Tables Vol C Tables 4.2.6.8 and 6.1.1.4'

loop_
_geom_angle_atom_site_label_1
_geom_angle_atom_site_label_2
_geom_angle_atom_site_label_3
_geom_angle
O1 Dy1 O2 159.4(2)
O1 Dy1 N2 90.8(3)
O2 Dy1 N2 90.4(3)
O1 Dy1 N3 87.5(2)
O2 Dy1 N3 76.8(2)
N2 Dy1 N3 133.6(2)
O1 Dy1 N1 77.5(2)
O2 Dy1 N1 84.3(2)
N2 Dy1 N1 65.3(2)
N3 Dy1 N1 69.1(2)
O1 Dy1 N4 88.7(3)
O2 Dy1 N4 96.7(3)
N2 Dy1 N4 161.2(2)
N3 Dy1 N4 65.1(2)
N1 Dy1 N4 132.6(2)
O1 Dy1 Br1 99.26(16)
O2 Dy1 Br1 101.26(17)
N2 Dy1 Br1 81.47(18)
N3 Dy1 Br1 144.44(17)
N1 Dy1 Br1 146.41(18)
N4 Dy1 Br1 80.10(17)
C9 N1 C15 108.2(7)
C9 N1 C8 107.8(7)
C15 N1 C8 110.7(7)
C9 N1 Dy1 106.1(5)
C15 N1 Dy1 111.7(5)
C8 N1 Dy1 112.1(5)
C10 N2 C14 116.6(9)
C10 N2 Dy1 117.1(6)
C14 N2 Dy1 126.3(7)
C25 N3 C16 107.7(7)
C25 N3 C17 107.6(7)
C16 N3 C17 110.9(7)
C25 N3 Dy1 107.4(5)
C16 N3 Dy1 112.9(5)
C17 N3 Dy1 110.0(5)
C30 N4 C26 116.7(9)
C30 N4 Dy1 128.3(7)
C26 N4 Dy1 115.0(6)
C5 O1 Dy1 135.1(5)
C23 O2 Dy1 138.2(6)
C3 C2 C7 117.0(9)
C3 C2 C1 121.9(11)
C7 C2 C1 121.0(11)
C2 C3 C4 122.6(10)
C3 C4 C5 120.4(9)
O1 C5 C4 122.0(8)
O1 C5 C6 120.7(8)
C4 C5 C6 117.3(9)
C7 C6 C5 119.9(9)
C7 C6 C8 121.9(9)
C5 C6 C8 118.2(8)
C6 C7 C2 122.5(10)
N1 C8 C6 116.1(7)
N1 C9 C10 111.6(8)
N2 C10 C11 122.5(10)
N2 C10 C9 116.7(8)
C11 C10 C9 120.9(9)
C12 C11 C10 119.0(11)
C13 C12 C11 118.1(11)
C14 C13 C12 120.4(11)
C13 C14 N2 123.4(11)
N1 C15 C16 113.1(7)
N3 C16 C15 113.5(8)
N3 C17 C18 114.5(7)
C19 C18 C23 120.1(9)
C19 C18 C17 119.9(9)
C23 C18 C17 120.0(8)
C20 C19 C18 122.3(10)
C19 C20 C21 116.8(10)
C19 C20 C24 121.9(12)
C21 C20 C24 121.3(11)
C22 C21 C20 122.2(10)
C21 C22 C23 120.5(10)
O2 C23 C22 123.1(9)
O2 C23 C18 119.0(8)
C22 C23 C18 117.9(9)
N3 C25 C26 111.1(7)
C27 C26 N4 120.8(9)
C27 C26 C25 121.5(9)
N4 C26 C25 117.6(8)
C26 C27 C28 120.6(11)
C29 C28 C27 118.4(10)
C28 C29 C30 118.2(11)
N4 C30 C29 125.3(11)

loop_
_geom_bond_atom_site_label_1
_geom_bond_atom_site_label_2
_geom_bond_distance
Dy1 O1 2.141(6)
Dy1 O2 2.151(7)
Dy1 N2 2.567(8)
Dy1 N3 2.582(7)
Dy1 N1 2.590(7)
Dy1 N4 2.603(8)
Dy1 Br1 2.8356(14)
N1 C9 1.469(11)
N1 C15 1.480(12)
N1 C8 1.491(11)
N2 C10 1.331(13)
N2 C14 1.355(13)
N3 C25 1.480(11)
N3 C16 1.484(12)
N3 C17 1.496(11)
N4 C30 1.302(13)
N4 C26 1.376(12)
O1 C5 1.331(11)
O2 C23 1.339(11)
C1 C2 1.497(14)
C2 C3 1.374(15)
C2 C7 1.400(15)
C3 C4 1.380(14)
C4 C5 1.405(13)
C5 C6 1.422(13)
C6 C7 1.371(14)
C6 C8 1.509(13)
C9 C10 1.519(14)
C10 C11 1.397(14)
C11 C12 1.373(18)
C12 C13 1.361(18)
C13 C14 1.344(16)
C15 C16 1.508(14)
C17 C18 1.494(13)
C18 C19 1.392(13)
C18 C23 1.403(13)
C19 C20 1.380(16)
C20 C21 1.393(16)
C20 C24 1.518(15)
C21 C22 1.384(14)
C22 C23 1.392(14)
C25 C26 1.511(14)
C26 C27 1.361(14)
C27 C28 1.369(18)
C28 C29 1.362(17)
C29 C30 1.364(15)
